data_4086682
loop_
_publ_author_name
'Esteruelas, Miguel A.'
'O\~nate, Enrique'
'Palacios, Adri\'an'
'Tsai, Jui-Yi'
'Xia, Chuanjun'

_publ_section_title
;
 Preparation of Capped Octahedral OsHC6Complexes by Sequential
 Carbon-Directed C--H Bond Activation Reactions
;
_journal_issue 15
_journal_name_full Organometallics
_journal_page_first 2532
_journal_paper_doi 10.1021/acs.organomet.6b00436
_journal_volume 35
_journal_year 2016
_chemical_formula_moiety 'C34 H32 N7 Os, C F3 O3 S '
_chemical_formula_sum 'C35 H32 F3 N7 O3 Os S'
_chemical_formula_weight 877.94
_chemical_name_systematic
; 
 ? 
;
_space_group_IT_number 2
_symmetry_cell_setting triclinic
_symmetry_space_group_name_Hall '-P 1'
_symmetry_space_group_name_H-M 'P -1'
_atom_sites_solution_hydrogens geom
_atom_sites_solution_primary direct
_atom_sites_solution_secondary difmap
_audit_creation_method SHELXL-97
_cell_angle_alpha 73.721(2)
_cell_angle_beta 83.081(2)
_cell_angle_gamma 76.522(2)
_cell_formula_units_Z 4
_cell_length_a 12.3099(14)
_cell_length_b 14.2086(16)
_cell_length_c 21.270(2)
_cell_measurement_reflns_used 4388
_cell_measurement_temperature 153(2)
_cell_measurement_theta_max 26
_cell_measurement_theta_min 2
_cell_volume 3466.7(6)
_computing_cell_refinement 'SAINT+ v. 7.56a (Bruker AXS, 2008)'
_computing_data_collection 'apex2 v. 7.0 (Bruker AXS, 2009)'
_computing_data_reduction 'SAINT+ v. 7.56a (Bruker AXS, 2008)'
_computing_molecular_graphics 'XP, SHELXTL v. 6.14 (Bruker, 2000)'
_computing_publication_material 'XCIF, SHELXTL v. 6.14 (Bruker, 2000)'
_computing_structure_refinement 'SHELXL-97 (Sheldrick, 1997)'
_computing_structure_solution 'SHELXS-97 (Sheldrick, 1990)'
_diffrn_ambient_temperature 153(2)
_diffrn_measured_fraction_theta_full 0.995
_diffrn_measured_fraction_theta_max 0.995
_diffrn_measurement_device_type 'Bruker APEX CCD system'
_diffrn_measurement_method '\w rotations with narrow frames'
_diffrn_radiation_monochromator graphite
_diffrn_radiation_source 'normal-focus sealed tube'
_diffrn_radiation_type MoK\a
_diffrn_radiation_wavelength 0.71073
_diffrn_reflns_av_R_equivalents 0.0750
_diffrn_reflns_av_sigmaI/netI 0.1163
_diffrn_reflns_limit_h_max 14
_diffrn_reflns_limit_h_min -14
_diffrn_reflns_limit_k_max 17
_diffrn_reflns_limit_k_min -17
_diffrn_reflns_limit_l_max 25
_diffrn_reflns_limit_l_min -25
_diffrn_reflns_number 31879
_diffrn_reflns_theta_full 25.50
_diffrn_reflns_theta_max 25.50
_diffrn_reflns_theta_min 1.53
_exptl_absorpt_coefficient_mu 3.801
_exptl_absorpt_correction_T_max 0.862
_exptl_absorpt_correction_T_min 0.625
_exptl_absorpt_correction_type multi-scan
_exptl_absorpt_process_details
;
Absorption correction performed with SADABS program. This is based on the
method of Blessing: Blessing, R. H., Acta Crystallogr., Sect. A 1995, 51, 33.

SADABS: Area-Detector Absorption Correction. Bruker-AXS 
within SAINT+ package, v. 7.56a (2008).
;
_exptl_crystal_colour colourless
_exptl_crystal_density_diffrn 1.682
_exptl_crystal_density_method 'not measured'
_exptl_crystal_description 'irregular block'
_exptl_crystal_F_000 1736
_exptl_crystal_size_max 0.11
_exptl_crystal_size_mid 0.04
_exptl_crystal_size_min 0.04
_refine_diff_density_max 2.122
_refine_diff_density_min -1.716
_refine_diff_density_rms 0.164
_refine_ls_extinction_method none
_refine_ls_goodness_of_fit_ref 1.028
_refine_ls_hydrogen_treatment mixed
_refine_ls_matrix_type full
_refine_ls_number_parameters 882
_refine_ls_number_reflns 12823
_refine_ls_number_restraints 8
_refine_ls_restrained_S_all 1.028
_refine_ls_R_factor_all 0.1158
_refine_ls_R_factor_gt 0.0605
_refine_ls_shift/su_max 0.014
_refine_ls_shift/su_mean 0.000
_refine_ls_structure_factor_coef Fsqd
_refine_ls_weighting_details 'calc w=1/[\s^2^(Fo^2^)+(0.0537P)^2^+0.0000P] where P=(Fo^2^+2Fc^2^)/3'
_refine_ls_weighting_scheme calc
_refine_ls_wR_factor_gt 0.1129
_refine_ls_wR_factor_ref 0.1299
_reflns_number_gt 7994
_reflns_number_total 12823
_reflns_threshold_expression >2sigma(I)
_cod_data_source_file om6b00436_si_001.cif
_cod_data_source_block 10c-enrique198
_cod_original_cell_volume 3466.7(7)
_cod_original_sg_symbol_H-M P-1
_cod_database_code 4086682

loop_
_symmetry_equiv_pos_as_xyz
'x, y, z'
'-x, -y, -z'

loop_
_atom_site_label
_atom_site_type_symbol
_atom_site_fract_x
_atom_site_fract_y
_atom_site_fract_z
_atom_site_U_iso_or_equiv
_atom_site_adp_type
_atom_site_occupancy
_atom_site_symmetry_multiplicity
_atom_site_calc_flag
_atom_site_refinement_flags
_atom_site_disorder_assembly
_atom_site_disorder_group
Os1 Os 0.72544(3) 0.68777(3) 0.729794(19) 0.02837(12) Uani 1 1 d . . .
Os2 Os 0.29164(4) 0.16809(3) 0.71385(2) 0.03354(13) Uani 1 1 d . . .
S1 S 0.2098(3) 0.9985(2) 0.54395(14) 0.0469(8) Uani 1 1 d . . .
S2 S 0.7487(3) 0.4484(2) 0.57808(15) 0.0474(8) Uani 1 1 d . . .
F1 F 0.2199(9) 0.8124(6) 0.5506(4) 0.105(3) Uani 1 1 d . . .
F2 F 0.0767(8) 0.9069(7) 0.5074(5) 0.109(3) Uani 1 1 d . . .
F3 F 0.2301(7) 0.9040(5) 0.4524(3) 0.071(2) Uani 1 1 d . . .
F4 F 0.5684(8) 0.4056(6) 0.5497(4) 0.088(3) Uani 1 1 d . . .
F5 F 0.7146(9) 0.2930(6) 0.5502(5) 0.113(3) Uani 1 1 d . . .
F6 F 0.6943(9) 0.4235(7) 0.4702(4) 0.112(3) Uani 1 1 d . . .
N1 N 0.8971(7) 0.8119(5) 0.7327(4) 0.0302(19) Uani 1 1 d . . .
N2 N 0.8773(7) 0.7098(5) 0.8280(4) 0.0307(19) Uani 1 1 d . . .
N3 N 0.8359(7) 0.4626(6) 0.7875(4) 0.042(2) Uani 1 1 d . . .
N4 N 0.6798(7) 0.5223(6) 0.8368(4) 0.033(2) Uani 1 1 d . . .
N5 N 0.6069(7) 0.6426(6) 0.6902(4) 0.0287(19) Uani 1 1 d . . .
N6 N 0.6558(7) 0.8301(6) 0.6759(4) 0.0300(19) Uani 1 1 d . . .
N7 N 0.8278(7) 0.6701(6) 0.6444(4) 0.032(2) Uani 1 1 d . . .
N8 N 0.2058(6) 0.3960(6) 0.6729(4) 0.0307(19) Uani 1 1 d . A .
N9 N 0.2773(7) 0.3513(5) 0.7673(4) 0.037(2) Uani 1 1 d D . .
N10 N 0.5471(8) 0.1356(7) 0.7348(4) 0.051(3) Uani 1 1 d . . .
N11 N 0.4439(8) 0.0656(6) 0.8171(4) 0.039(2) Uani 1 1 d . . .
N12 N 0.3175(6) 0.0209(6) 0.7077(3) 0.0283(18) Uani 1 1 d U . .
N13 N 0.1344(8) 0.1815(6) 0.6829(4) 0.038(2) Uani 1 1 d . . .
N14 N 0.3452(7) 0.2022(6) 0.6134(4) 0.039(2) Uani 1 1 d . . .
O1 O 0.1425(7) 0.9884(6) 0.6044(4) 0.057(2) Uani 1 1 d . . .
O2 O 0.3273(7) 0.9698(7) 0.5505(4) 0.073(3) Uani 1 1 d . . .
O3 O 0.1772(8) 1.0890(6) 0.4937(4) 0.071(3) Uani 1 1 d . . .
O4 O 0.8642(7) 0.4221(6) 0.5565(5) 0.078(3) Uani 1 1 d . . .
O5 O 0.7214(8) 0.4025(6) 0.6448(4) 0.069(3) Uani 1 1 d . . .
O6 O 0.6988(7) 0.5522(5) 0.5555(4) 0.061(2) Uani 1 1 d . . .
C1 C 0.8370(8) 0.7372(6) 0.7646(4) 0.027(2) Uani 1 1 d . . .
C2 C 0.8899(9) 0.8705(7) 0.6638(5) 0.043(3) Uani 1 1 d . . .
H2A H 0.8429 0.9372 0.6615 0.064 Uiso 1 1 calc R . .
H2B H 0.8570 0.8362 0.6393 0.064 Uiso 1 1 calc R . .
H2C H 0.9651 0.8773 0.6446 0.064 Uiso 1 1 calc R . .
C3 C 0.9671(8) 0.8295(7) 0.7719(5) 0.031(2) Uani 1 1 d . . .
C4 C 1.0393(8) 0.8944(7) 0.7606(5) 0.037(3) Uani 1 1 d . . .
H4 H 1.0485 0.9390 0.7186 0.044 Uiso 1 1 calc R . .
C5 C 1.0976(9) 0.8918(8) 0.8128(6) 0.043(3) Uani 1 1 d . . .
H5 H 1.1491 0.9347 0.8061 0.052 Uiso 1 1 calc R . .
C6 C 1.0830(9) 0.8272(8) 0.8758(5) 0.047(3) Uani 1 1 d . . .
H6 H 1.1227 0.8285 0.9111 0.056 Uiso 1 1 calc R . .
C7 C 1.0116(9) 0.7631(8) 0.8858(5) 0.040(3) Uani 1 1 d . . .
H7 H 1.0025 0.7182 0.9276 0.048 Uiso 1 1 calc R . .
C8 C 0.9528(8) 0.7643(7) 0.8341(5) 0.030(2) Uani 1 1 d . . .
C9 C 0.8554(9) 0.6300(8) 0.8820(5) 0.037(3) Uani 1 1 d . . .
C10 C 0.9306(9) 0.5392(8) 0.8945(6) 0.049(3) Uani 1 1 d . . .
H10 H 0.9923 0.5276 0.8642 0.059 Uiso 1 1 calc R . .
C11 C 0.9163(12) 0.4647(9) 0.9512(6) 0.063(4) Uani 1 1 d . . .
H11 H 0.9679 0.4020 0.9597 0.076 Uiso 1 1 calc R . .
C12 C 0.8269(13) 0.4822(10) 0.9951(6) 0.065(4) Uani 1 1 d . . .
H12 H 0.8181 0.4311 1.0340 0.078 Uiso 1 1 calc R . .
C13 C 0.7510(11) 0.5707(10) 0.9842(5) 0.057(4) Uani 1 1 d . . .
H13 H 0.6894 0.5804 1.0148 0.069 Uiso 1 1 calc R . .
C14 C 0.7638(9) 0.6478(8) 0.9274(5) 0.044(3) Uani 1 1 d . . .
H14 H 0.7122 0.7105 0.9196 0.053 Uiso 1 1 calc R . .
C15 C 0.7584(8) 0.5484(7) 0.7865(5) 0.027(2) Uani 1 1 d . . .
C16 C 0.9322(9) 0.4517(8) 0.7437(5) 0.054(3) Uani 1 1 d . . .
H16A H 0.9130 0.4344 0.7055 0.082 Uiso 1 1 calc R . .
H16B H 0.9916 0.3983 0.7662 0.082 Uiso 1 1 calc R . .
H16C H 0.9584 0.5149 0.7292 0.082 Uiso 1 1 calc R . .
C17 C 0.8106(10) 0.3861(8) 0.8411(6) 0.049(3) Uani 1 1 d . . .
C18 C 0.8711(11) 0.2884(9) 0.8634(7) 0.073(4) Uani 1 1 d . . .
H18 H 0.9362 0.2622 0.8397 0.087 Uiso 1 1 calc R . .
C19 C 0.8312(12) 0.2311(8) 0.9223(7) 0.076(5) Uani 1 1 d . . .
H19 H 0.8716 0.1651 0.9406 0.091 Uiso 1 1 calc R . .
C20 C 0.7334(11) 0.2691(9) 0.9546(6) 0.063(4) Uani 1 1 d . . .
H20 H 0.7078 0.2284 0.9946 0.075 Uiso 1 1 calc R . .
C21 C 0.6723(10) 0.3645(8) 0.9303(5) 0.050(3) Uani 1 1 d . . .
H21 H 0.6047 0.3893 0.9525 0.060 Uiso 1 1 calc R . .
C22 C 0.7120(9) 0.4230(7) 0.8727(5) 0.042(3) Uani 1 1 d . . .
C23 C 0.5932(9) 0.6016(7) 0.8472(4) 0.032(2) Uani 1 1 d . . .
C24 C 0.6064(8) 0.6967(7) 0.8061(5) 0.034(3) Uani 1 1 d . . .
C25 C 0.5291(9) 0.7801(8) 0.8188(5) 0.041(3) Uani 1 1 d . . .
H25 H 0.5384 0.8457 0.7958 0.050 Uiso 1 1 calc R . .
C26 C 0.4398(10) 0.7682(9) 0.8643(5) 0.052(3) Uani 1 1 d . . .
H26 H 0.3886 0.8260 0.8717 0.062 Uiso 1 1 calc R . .
C27 C 0.4229(10) 0.6734(9) 0.8995(6) 0.059(4) Uani 1 1 d . . .
H27 H 0.3591 0.6654 0.9288 0.071 Uiso 1 1 calc R . .
C28 C 0.5040(9) 0.5906(8) 0.8900(5) 0.046(3) Uani 1 1 d . . .
H28 H 0.4960 0.5251 0.9143 0.055 Uiso 1 1 calc R . .
C29 C 0.5438(9) 0.6121(8) 0.6718(5) 0.039(3) Uani 1 1 d . . .
C30 C 0.4609(10) 0.5730(9) 0.6470(6) 0.058(3) Uani 1 1 d . . .
H30A H 0.3884 0.5873 0.6709 0.087 Uiso 1 1 calc R . .
H30B H 0.4861 0.5004 0.6535 0.087 Uiso 1 1 calc R . .
H30C H 0.4534 0.6055 0.6001 0.087 Uiso 1 1 calc R . .
C31 C 0.6091(8) 0.9034(8) 0.6444(5) 0.032(2) Uani 1 1 d . . .
C32 C 0.5501(9) 0.9982(7) 0.6021(5) 0.045(3) Uani 1 1 d . . .
H32A H 0.6000 1.0218 0.5643 0.067 Uiso 1 1 calc R . .
H32B H 0.5278 1.0486 0.6271 0.067 Uiso 1 1 calc R . .
H32C H 0.4835 0.9870 0.5866 0.067 Uiso 1 1 calc R . .
C33 C 0.8685(8) 0.6678(7) 0.5957(5) 0.036(3) Uani 1 1 d . . .
C34 C 0.9223(9) 0.6645(9) 0.5299(5) 0.052(3) Uani 1 1 d . . .
H34A H 0.9942 0.6165 0.5347 0.078 Uiso 1 1 calc R . .
H34B H 0.9347 0.7312 0.5059 0.078 Uiso 1 1 calc R . .
H34C H 0.8735 0.6436 0.5056 0.078 Uiso 1 1 calc R . .
C35 C 0.2586(9) 0.3126(7) 0.7176(4) 0.032(2) Uani 1 1 d . A .
C36 C 0.1609(10) 0.3992(8) 0.6110(5) 0.050(3) Uani 1 1 d . . .
H36A H 0.2021 0.4371 0.5739 0.075 Uiso 1 1 calc R . .
H36B H 0.0815 0.4319 0.6108 0.075 Uiso 1 1 calc R . .
H36C H 0.1694 0.3307 0.6071 0.075 Uiso 1 1 calc R . .
C37 C 0.1970(8) 0.4828(6) 0.6934(5) 0.027(2) Uani 1 1 d . . .
C38 C 0.1508(9) 0.5830(7) 0.6649(6) 0.043(3) Uani 1 1 d . A .
H38 H 0.1206 0.6029 0.6230 0.051 Uiso 1 1 calc R . .
C39 C 0.1500(9) 0.6519(8) 0.6990(6) 0.044(3) Uani 1 1 d . . .
H39 H 0.1191 0.7207 0.6805 0.053 Uiso 1 1 calc R A .
C40 C 0.1941(9) 0.6219(8) 0.7604(6) 0.045(3) Uani 1 1 d . A .
H40 H 0.1916 0.6706 0.7836 0.054 Uiso 1 1 calc R . .
C41 C 0.2415(10) 0.5227(7) 0.7884(5) 0.044(3) Uani 1 1 d . . .
H41 H 0.2737 0.5029 0.8297 0.053 Uiso 1 1 calc R A .
C42 C 0.2403(9) 0.4540(7) 0.7543(5) 0.034(2) Uani 1 1 d . A .
C43A C 0.3511(8) 0.3026(9) 0.8209(4) 0.031(4) Uiso 0.65 1 d PGD A 1
C44A C 0.4664(9) 0.2944(9) 0.8134(4) 0.043(4) Uiso 0.65 1 d PG A 1
H44A H 0.5011 0.3172 0.7712 0.051 Uiso 0.65 1 calc PR A 1
C45A C 0.5310(7) 0.2529(9) 0.8676(5) 0.051(5) Uiso 0.65 1 d PG A 1
H45A H 0.6098 0.2473 0.8625 0.062 Uiso 0.65 1 calc PR A 1
C46A C 0.4802(9) 0.2195(9) 0.9294(4) 0.050(5) Uiso 0.65 1 d PG A 1
H46A H 0.5244 0.1911 0.9665 0.060 Uiso 0.65 1 calc PR A 1
C47A C 0.3650(9) 0.2277(9) 0.9369(4) 0.043(4) Uiso 0.65 1 d PG A 1
H47A H 0.3303 0.2048 0.9791 0.051 Uiso 0.65 1 calc PR A 1
C48A C 0.3004(7) 0.2692(9) 0.8827(5) 0.044(4) Uiso 0.65 1 d PG A 1
H48A H 0.2216 0.2748 0.8878 0.053 Uiso 0.65 1 calc PR A 1
C43B C 0.3052(19) 0.3012(17) 0.8334(7) 0.035(7) Uiso 0.35 1 d PGD A 2
C44B C 0.4207(18) 0.2832(19) 0.8363(9) 0.053(9) Uiso 0.35 1 d PG A 2
H44B H 0.4666 0.2984 0.7972 0.063 Uiso 0.35 1 calc PR A 2
C45B C 0.4689(16) 0.243(2) 0.8965(12) 0.093(15) Uiso 0.35 1 d PG A 2
H45B H 0.5479 0.2304 0.8984 0.111 Uiso 0.35 1 calc PR A 2
C46B C 0.402(2) 0.220(2) 0.9537(8) 0.070(12) Uiso 0.35 1 d PG A 2
H46B H 0.4347 0.1927 0.9949 0.084 Uiso 0.35 1 calc PR A 2
C47B C 0.286(2) 0.238(2) 0.9509(7) 0.095(15) Uiso 0.35 1 d PG A 2
H47B H 0.2404 0.2231 0.9900 0.114 Uiso 0.35 1 calc PR A 2
C48B C 0.2380(16) 0.279(2) 0.8907(10) 0.076(12) Uiso 0.35 1 d PG A 2
H48B H 0.1591 0.2912 0.8888 0.092 Uiso 0.35 1 calc PR A 2
C49 C 0.4375(10) 0.1287(7) 0.7537(5) 0.041(3) Uani 1 1 d . . .
C50 C 0.5844(11) 0.2034(10) 0.6747(5) 0.067(4) Uani 1 1 d . . .
H50A H 0.6333 0.1640 0.6472 0.100 Uiso 1 1 calc R . .
H50B H 0.6256 0.2470 0.6861 0.100 Uiso 1 1 calc R . .
H50C H 0.5192 0.2445 0.6506 0.100 Uiso 1 1 calc R . .
C51 C 0.6197(10) 0.0779(9) 0.7856(5) 0.047(3) Uani 1 1 d . . .
C52 C 0.7301(12) 0.0668(12) 0.7877(7) 0.079(4) Uani 1 1 d . . .
H52 H 0.7725 0.1009 0.7519 0.095 Uiso 1 1 calc R . .
C53 C 0.7824(13) 0.0032(12) 0.8445(8) 0.087(5) Uani 1 1 d . . .
H53 H 0.8611 -0.0090 0.8471 0.104 Uiso 1 1 calc R . .
C54 C 0.7158(13) -0.0409(11) 0.8965(8) 0.076(4) Uani 1 1 d . . .
H54 H 0.7499 -0.0833 0.9351 0.091 Uiso 1 1 calc R . .
C55 C 0.6021(12) -0.0250(9) 0.8937(6) 0.062(4) Uani 1 1 d . . .
H55 H 0.5578 -0.0545 0.9304 0.074 Uiso 1 1 calc R . .
C56 C 0.5524(11) 0.0344(9) 0.8367(6) 0.052(3) Uani 1 1 d . . .
C57 C 0.3382(10) 0.0575(7) 0.8504(5) 0.040(3) Uani 1 1 d . . .
C58 C 0.2485(10) 0.1106(7) 0.8105(5) 0.040(3) Uani 1 1 d . . .
C59 C 0.1445(10) 0.1096(8) 0.8428(6) 0.053(3) Uani 1 1 d . . .
H59 H 0.0806 0.1450 0.8188 0.064 Uiso 1 1 calc R . .
C60 C 0.1275(14) 0.0600(10) 0.9084(7) 0.074(4) Uani 1 1 d . . .
H60 H 0.0535 0.0604 0.9274 0.089 Uiso 1 1 calc R . .
C61 C 0.2156(14) 0.0112(9) 0.9453(6) 0.068(4) Uani 1 1 d . . .
H61 H 0.2042 -0.0203 0.9905 0.081 Uiso 1 1 calc R . .
C62 C 0.3229(12) 0.0076(8) 0.9164(6) 0.053(3) Uani 1 1 d . . .
H62 H 0.3857 -0.0286 0.9413 0.064 Uiso 1 1 calc R . .
C63 C 0.3255(8) -0.0604(8) 0.7057(5) 0.035(2) Uani 1 1 d . . .
C64 C 0.3366(9) -0.1636(7) 0.7027(5) 0.046(3) Uani 1 1 d . . .
H64A H 0.3965 -0.1789 0.6700 0.069 Uiso 1 1 calc R . .
H64B H 0.2659 -0.1719 0.6903 0.069 Uiso 1 1 calc R . .
H64C H 0.3548 -0.2094 0.7458 0.069 Uiso 1 1 calc R . .
C65 C 0.0515(10) 0.1776(7) 0.6635(6) 0.043(3) Uani 1 1 d . . .
C66 C -0.0500(10) 0.1754(9) 0.6363(6) 0.061(4) Uani 1 1 d . . .
H66A H -0.1056 0.2370 0.6370 0.092 Uiso 1 1 calc R . .
H66B H -0.0797 0.1173 0.6626 0.092 Uiso 1 1 calc R . .
H66C H -0.0334 0.1704 0.5910 0.092 Uiso 1 1 calc R . .
C67 C 0.3700(9) 0.2088(7) 0.5589(6) 0.042(3) Uani 1 1 d . . .
C68 C 0.4015(11) 0.2143(9) 0.4903(5) 0.058(3) Uani 1 1 d . . .
H68A H 0.4821 0.1880 0.4850 0.087 Uiso 1 1 calc R . .
H68B H 0.3832 0.2842 0.4644 0.087 Uiso 1 1 calc R . .
H68C H 0.3605 0.1743 0.4750 0.087 Uiso 1 1 calc R . .
C69 C 0.1855(12) 0.9016(9) 0.5119(6) 0.055(3) Uani 1 1 d . . .
C70 C 0.6775(14) 0.3914(10) 0.5344(7) 0.066(4) Uani 1 1 d . . .

loop_
_atom_site_aniso_label
_atom_site_aniso_U_11
_atom_site_aniso_U_22
_atom_site_aniso_U_33
_atom_site_aniso_U_23
_atom_site_aniso_U_13
_atom_site_aniso_U_12
Os1 0.0336(3) 0.0282(2) 0.0217(2) -0.00601(18) -0.00117(19) -0.00426(19)
Os2 0.0485(3) 0.0269(2) 0.0255(3) -0.00690(18) -0.0015(2) -0.0089(2)
S1 0.054(2) 0.0558(19) 0.0330(17) -0.0108(14) -0.0027(15) -0.0168(16)
S2 0.057(2) 0.0402(16) 0.0415(18) -0.0126(14) 0.0052(15) -0.0053(15)
F1 0.191(10) 0.052(5) 0.066(6) -0.015(4) -0.006(6) -0.014(6)
F2 0.083(7) 0.147(9) 0.140(9) -0.091(7) 0.006(6) -0.047(6)
F3 0.109(6) 0.073(5) 0.039(4) -0.025(4) 0.012(4) -0.031(4)
F4 0.090(7) 0.108(7) 0.076(6) -0.018(5) -0.012(5) -0.045(6)
F5 0.183(10) 0.063(6) 0.107(7) -0.047(5) 0.041(7) -0.049(6)
F6 0.176(10) 0.152(9) 0.034(5) -0.029(5) 0.022(5) -0.097(8)
N1 0.037(5) 0.023(4) 0.030(5) -0.006(3) -0.007(4) -0.003(4)
N2 0.040(5) 0.028(4) 0.019(4) -0.004(3) 0.011(4) -0.007(4)
N3 0.039(5) 0.038(5) 0.038(6) -0.005(4) 0.013(4) -0.003(4)
N4 0.035(5) 0.030(5) 0.033(5) -0.006(4) 0.006(4) -0.010(4)
N5 0.035(5) 0.033(5) 0.018(4) -0.011(4) 0.005(4) -0.004(4)
N6 0.034(5) 0.030(5) 0.023(5) -0.005(4) -0.003(4) -0.001(4)
N7 0.042(5) 0.046(5) 0.006(4) 0.000(4) 0.004(4) -0.015(4)
N8 0.034(5) 0.029(4) 0.025(5) -0.004(4) -0.001(4) -0.005(4)
N9 0.060(6) 0.018(4) 0.031(5) -0.006(4) -0.002(4) -0.004(4)
N10 0.061(7) 0.062(7) 0.037(6) -0.015(5) 0.000(5) -0.025(6)
N11 0.059(7) 0.031(5) 0.026(5) -0.006(4) -0.005(5) -0.006(4)
N12 0.038(4) 0.030(3) 0.014(3) -0.006(3) 0.008(3) -0.005(3)
N13 0.062(7) 0.025(4) 0.029(5) -0.008(4) -0.001(5) -0.009(4)
N14 0.044(6) 0.036(5) 0.033(6) -0.009(4) 0.003(5) -0.004(4)
O1 0.062(6) 0.071(6) 0.043(5) -0.027(4) 0.010(4) -0.014(5)
O2 0.055(6) 0.113(8) 0.056(6) -0.027(5) -0.016(5) -0.017(5)
O3 0.103(7) 0.049(5) 0.060(6) -0.007(4) -0.016(5) -0.015(5)
O4 0.050(6) 0.061(6) 0.108(8) -0.018(5) 0.023(5) -0.002(5)
O5 0.102(7) 0.075(6) 0.032(5) -0.002(4) -0.007(5) -0.033(5)
O6 0.065(6) 0.040(5) 0.070(6) -0.017(4) 0.011(5) -0.002(4)
C1 0.032(6) 0.020(5) 0.020(5) -0.002(4) 0.008(4) 0.006(4)
C2 0.046(7) 0.043(6) 0.029(6) 0.008(5) 0.001(5) -0.010(5)
C3 0.033(6) 0.035(6) 0.025(6) -0.011(4) 0.008(5) -0.008(5)
C4 0.046(7) 0.039(6) 0.032(6) -0.017(5) 0.001(5) -0.016(5)
C5 0.044(7) 0.040(6) 0.052(8) -0.017(5) 0.002(6) -0.018(5)
C6 0.050(8) 0.057(7) 0.041(7) -0.019(6) -0.001(6) -0.019(6)
C7 0.042(7) 0.047(6) 0.029(6) -0.009(5) 0.000(5) -0.007(5)
C8 0.027(6) 0.024(5) 0.039(6) -0.015(4) 0.003(5) 0.001(4)
C9 0.044(7) 0.049(7) 0.020(6) 0.001(5) -0.016(5) -0.017(6)
C10 0.048(8) 0.043(7) 0.046(7) 0.007(5) -0.006(6) -0.009(6)
C11 0.077(10) 0.036(7) 0.064(9) 0.013(6) -0.013(8) -0.012(7)
C12 0.096(12) 0.057(9) 0.040(8) 0.013(6) -0.012(8) -0.042(8)
C13 0.081(10) 0.074(9) 0.019(6) -0.001(6) 0.006(6) -0.037(8)
C14 0.052(8) 0.051(7) 0.028(6) -0.004(5) -0.005(6) -0.019(6)
C15 0.021(5) 0.030(5) 0.029(6) -0.004(4) -0.008(4) -0.002(4)
C16 0.052(8) 0.044(7) 0.046(8) -0.005(6) 0.033(6) 0.006(6)
C17 0.058(8) 0.033(6) 0.043(7) -0.004(5) 0.015(6) -0.001(6)
C18 0.061(9) 0.043(7) 0.081(11) 0.004(7) 0.033(8) 0.010(7)
C19 0.092(11) 0.026(6) 0.080(11) 0.013(6) 0.013(9) 0.003(7)
C20 0.066(9) 0.049(8) 0.052(9) 0.003(6) 0.015(7) -0.001(7)
C21 0.063(8) 0.043(7) 0.032(7) 0.003(5) 0.020(6) -0.013(6)
C22 0.051(7) 0.027(6) 0.040(7) -0.004(5) 0.001(6) -0.004(5)
C23 0.043(7) 0.037(6) 0.014(5) -0.001(4) -0.002(5) -0.011(5)
C24 0.039(6) 0.038(6) 0.023(6) 0.003(4) -0.004(5) -0.017(5)
C25 0.049(7) 0.038(6) 0.029(6) -0.005(5) -0.007(5) 0.005(5)
C26 0.056(8) 0.056(8) 0.033(7) -0.017(6) 0.009(6) 0.011(6)
C27 0.055(8) 0.062(8) 0.038(7) 0.000(6) 0.019(6) 0.005(7)
C28 0.050(8) 0.042(6) 0.035(7) 0.000(5) -0.002(6) -0.003(6)
C29 0.035(7) 0.049(7) 0.029(6) -0.009(5) 0.010(5) -0.007(5)
C30 0.052(8) 0.084(9) 0.055(8) -0.040(7) 0.004(6) -0.023(7)
C31 0.026(6) 0.041(6) 0.029(6) -0.012(5) 0.007(5) -0.009(5)
C32 0.049(7) 0.038(6) 0.036(7) 0.000(5) -0.007(5) 0.003(5)
C33 0.034(6) 0.037(6) 0.033(7) -0.002(5) 0.001(5) -0.013(5)
C34 0.053(8) 0.062(8) 0.035(7) -0.015(6) 0.011(6) -0.004(6)
C35 0.055(7) 0.038(6) 0.010(5) -0.004(4) 0.005(5) -0.029(5)
C36 0.073(9) 0.033(6) 0.037(7) -0.008(5) -0.012(6) 0.004(6)
C37 0.029(6) 0.021(5) 0.031(6) -0.006(4) 0.014(4) -0.014(4)
C38 0.042(7) 0.027(6) 0.050(7) -0.003(5) 0.000(6) -0.001(5)
C39 0.047(7) 0.030(6) 0.049(8) -0.007(5) 0.009(6) -0.008(5)
C40 0.058(8) 0.034(6) 0.048(8) -0.023(5) 0.017(6) -0.016(6)
C41 0.073(9) 0.032(6) 0.034(6) -0.015(5) -0.010(6) -0.011(6)
C42 0.055(7) 0.032(5) 0.018(5) -0.010(4) 0.012(5) -0.017(5)
C49 0.068(8) 0.027(6) 0.032(6) -0.005(5) -0.001(6) -0.021(6)
C50 0.082(10) 0.107(11) 0.022(6) -0.010(7) 0.016(6) -0.058(9)
C51 0.044(8) 0.066(8) 0.035(7) -0.021(6) -0.001(6) -0.013(6)
C52 0.065(10) 0.126(14) 0.055(10) -0.042(9) 0.010(8) -0.023(9)
C53 0.055(10) 0.121(14) 0.080(12) -0.027(10) -0.033(9) 0.006(9)
C54 0.073(11) 0.087(11) 0.070(11) -0.028(9) -0.025(9) 0.000(9)
C55 0.088(11) 0.055(8) 0.038(8) -0.008(6) -0.010(7) -0.009(8)
C56 0.059(9) 0.055(8) 0.049(8) -0.026(6) -0.007(7) -0.009(6)
C57 0.063(8) 0.034(6) 0.021(6) -0.010(5) 0.008(5) -0.009(6)
C58 0.057(8) 0.035(6) 0.031(6) -0.014(5) 0.016(6) -0.020(6)
C59 0.058(8) 0.038(7) 0.060(9) -0.021(6) 0.017(7) -0.005(6)
C60 0.099(12) 0.073(10) 0.051(9) -0.023(8) 0.036(9) -0.033(9)
C61 0.120(14) 0.047(8) 0.036(8) -0.016(6) 0.012(9) -0.019(8)
C62 0.078(10) 0.042(7) 0.035(7) -0.011(5) 0.007(7) -0.009(7)
C63 0.042(7) 0.044(6) 0.017(5) -0.002(5) -0.002(5) -0.009(5)
C64 0.061(8) 0.026(6) 0.051(7) -0.008(5) -0.007(6) -0.008(5)
C65 0.052(8) 0.028(6) 0.046(7) -0.004(5) -0.004(6) -0.004(5)
C66 0.064(9) 0.057(8) 0.060(9) 0.000(7) -0.014(7) -0.021(7)
C67 0.053(8) 0.024(5) 0.046(7) -0.006(5) -0.010(6) -0.005(5)
C68 0.091(10) 0.060(8) 0.014(6) -0.011(5) 0.018(6) -0.008(7)
C69 0.065(9) 0.051(8) 0.052(9) -0.018(6) 0.006(7) -0.015(7)
C70 0.092(12) 0.058(9) 0.054(9) -0.023(7) 0.010(9) -0.023(9)

loop_
_atom_type_symbol
_atom_type_description
_atom_type_scat_dispersion_real
_atom_type_scat_dispersion_imag
_atom_type_scat_source
C C 0.0033 0.0016 'International Tables Vol C Tables 4.2.6.8 and 6.1.1.4'
H H 0.0000 0.0000 'International Tables Vol C Tables 4.2.6.8 and 6.1.1.4'
N N 0.0061 0.0033 'International Tables Vol C Tables 4.2.6.8 and 6.1.1.4'
O O 0.0106 0.0060 'International Tables Vol C Tables 4.2.6.8 and 6.1.1.4'
F F 0.0171 0.0103 'International Tables Vol C Tables 4.2.6.8 and 6.1.1.4'
S S 0.1246 0.1234 'International Tables Vol C Tables 4.2.6.8 and 6.1.1.4'
Os Os -1.2165 7.6030 'International Tables Vol C Tables 4.2.6.8 and 6.1.1.4'

loop_
_geom_angle_atom_site_label_1
_geom_angle_atom_site_label_2
_geom_angle_atom_site_label_3
_geom_angle
C1 Os1 C15 96.5(3)
C1 Os1 C24 96.2(4)
C15 Os1 C24 78.6(4)
C1 Os1 N6 92.4(3)
C15 Os1 N6 167.7(3)
C24 Os1 N6 92.0(3)
C1 Os1 N5 177.3(3)
C15 Os1 N5 86.2(3)
C24 Os1 N5 84.5(3)
N6 Os1 N5 85.0(3)
C1 Os1 N7 93.6(3)
C15 Os1 N7 100.5(4)
C24 Os1 N7 170.3(3)
N6 Os1 N7 87.3(3)
N5 Os1 N7 85.7(3)
C49 Os2 C35 96.5(4)
C49 Os2 C58 77.9(4)
C35 Os2 C58 95.8(4)
C49 Os2 N13 168.6(3)
C35 Os2 N13 92.4(4)
C58 Os2 N13 94.3(4)
C49 Os2 N12 86.6(4)
C35 Os2 N12 176.9(3)
C58 Os2 N12 84.9(3)
N13 Os2 N12 84.5(3)
C49 Os2 N14 100.0(4)
C35 Os2 N14 93.8(3)
C58 Os2 N14 170.4(4)
N13 Os2 N14 86.4(3)
N12 Os2 N14 85.7(3)
O2 S1 O3 113.2(6)
O2 S1 O1 115.4(5)
O3 S1 O1 116.3(5)
O2 S1 C69 101.3(6)
O3 S1 C69 104.5(6)
O1 S1 C69 103.6(6)
O5 S2 O6 115.4(5)
O5 S2 O4 115.3(6)
O6 S2 O4 114.5(5)
O5 S2 C70 102.7(6)
O6 S2 C70 102.4(6)
O4 S2 C70 103.8(7)
C3 N1 C1 114.4(8)
C3 N1 C2 119.5(8)
C1 N1 C2 126.1(8)
C8 N2 C1 113.5(7)
C8 N2 C9 118.8(8)
C1 N2 C9 127.5(8)
C15 N3 C17 109.5(9)
C15 N3 C16 126.2(9)
C17 N3 C16 124.2(9)
C15 N4 C22 111.3(8)
C15 N4 C23 115.6(8)
C22 N4 C23 132.5(9)
C29 N5 Os1 175.4(8)
C31 N6 Os1 172.3(8)
C33 N7 Os1 170.6(9)
C35 N8 C37 111.3(8)
C35 N8 C36 127.0(8)
C37 N8 C36 121.6(8)
C42 N9 C35 113.1(8)
C42 N9 C43B 115.4(13)
C35 N9 C43B 129.9(12)
C42 N9 C43A 117.5(9)
C35 N9 C43A 127.7(8)
C43B N9 C43A 23.9(10)
C49 N10 C51 111.2(9)
C49 N10 C50 125.3(10)
C51 N10 C50 123.0(10)
C56 N11 C49 112.2(10)
C56 N11 C57 133.3(9)
C49 N11 C57 113.9(9)
C63 N12 Os2 176.1(8)
C65 N13 Os2 171.4(9)
C67 N14 Os2 170.5(8)
N1 C1 N2 100.2(8)
N1 C1 Os1 129.3(6)
N2 C1 Os1 130.5(6)
N1 C2 H2A 109.5
N1 C2 H2B 109.5
H2A C2 H2B 109.5
N1 C2 H2C 109.5
H2A C2 H2C 109.5
H2B C2 H2C 109.5
N1 C3 C4 133.1(9)
N1 C3 C8 105.6(8)
C4 C3 C8 121.3(9)
C3 C4 C5 117.3(10)
C3 C4 H4 121.4
C5 C4 H4 121.4
C4 C5 C6 121.9(10)
C4 C5 H5 119.0
C6 C5 H5 119.0
C7 C6 C5 119.8(10)
C7 C6 H6 120.1
C5 C6 H6 120.1
C6 C7 C8 119.1(10)
C6 C7 H7 120.5
C8 C7 H7 120.5
N2 C8 C7 133.1(9)
N2 C8 C3 106.3(8)
C7 C8 C3 120.6(9)
C10 C9 C14 120.1(10)
C10 C9 N2 119.8(10)
C14 C9 N2 119.7(9)
C9 C10 C11 120.1(12)
C9 C10 H10 120.0
C11 C10 H10 120.0
C12 C11 C10 119.6(12)
C12 C11 H11 120.2
C10 C11 H11 120.2
C13 C12 C11 121.8(11)
C13 C12 H12 119.1
C11 C12 H12 119.1
C12 C13 C14 119.9(12)
C12 C13 H13 120.1
C14 C13 H13 120.1
C13 C14 C9 118.5(11)
C13 C14 H14 120.7
C9 C14 H14 120.7
N3 C15 N4 105.5(8)
N3 C15 Os1 137.5(8)
N4 C15 Os1 116.7(7)
N3 C16 H16A 109.5
N3 C16 H16B 109.5
H16A C16 H16B 109.5
N3 C16 H16C 109.5
H16A C16 H16C 109.5
H16B C16 H16C 109.5
C22 C17 C18 122.4(10)
C22 C17 N3 108.5(9)
C18 C17 N3 129.1(11)
C19 C18 C17 116.5(11)
C19 C18 H18 121.8
C17 C18 H18 121.8
C20 C19 C18 120.9(11)
C20 C19 H19 119.6
C18 C19 H19 119.6
C21 C20 C19 121.7(11)
C21 C20 H20 119.2
C19 C20 H20 119.2
C20 C21 C22 118.2(11)
C20 C21 H21 120.9
C22 C21 H21 120.9
C17 C22 C21 120.3(10)
C17 C22 N4 104.9(9)
C21 C22 N4 134.6(11)
C28 C23 N4 124.6(9)
C28 C23 C24 122.2(10)
N4 C23 C24 113.1(9)
C25 C24 C23 115.9(9)
C25 C24 Os1 130.1(7)
C23 C24 Os1 113.6(8)
C26 C25 C24 121.1(10)
C26 C25 H25 119.4
C24 C25 H25 119.4
C25 C26 C27 121.6(11)
C25 C26 H26 119.2
C27 C26 H26 119.2
C26 C27 C28 117.3(11)
C26 C27 H27 121.4
C28 C27 H27 121.4
C23 C28 C27 121.5(11)
C23 C28 H28 119.2
C27 C28 H28 119.2
N5 C29 C30 179.4(12)
C29 C30 H30A 109.5
C29 C30 H30B 109.5
H30A C30 H30B 109.5
C29 C30 H30C 109.5
H30A C30 H30C 109.5
H30B C30 H30C 109.5
N6 C31 C32 178.7(11)
C31 C32 H32A 109.5
C31 C32 H32B 109.5
H32A C32 H32B 109.5
C31 C32 H32C 109.5
H32A C32 H32C 109.5
H32B C32 H32C 109.5
N7 C33 C34 179.4(12)
C33 C34 H34A 109.5
C33 C34 H34B 109.5
H34A C34 H34B 109.5
C33 C34 H34C 109.5
H34A C34 H34C 109.5
H34B C34 H34C 109.5
N8 C35 N9 102.9(8)
N8 C35 Os2 128.3(7)
N9 C35 Os2 128.7(7)
N8 C36 H36A 109.5
N8 C36 H36B 109.5
H36A C36 H36B 109.5
N8 C36 H36C 109.5
H36A C36 H36C 109.5
H36B C36 H36C 109.5
C42 C37 C38 120.8(9)
C42 C37 N8 107.4(8)
C38 C37 N8 131.8(9)
C39 C38 C37 118.2(10)
C39 C38 H38 120.9
C37 C38 H38 120.9
C38 C39 C40 120.5(10)
C38 C39 H39 119.8
C40 C39 H39 119.8
C41 C40 C39 121.5(10)
C41 C40 H40 119.3
C39 C40 H40 119.3
C42 C41 C40 117.6(10)
C42 C41 H41 121.2
C40 C41 H41 121.2
C41 C42 C37 121.5(9)
C41 C42 N9 133.3(10)
C37 C42 N9 105.2(8)
C44A C43A C48A 120.0
C44A C43A N9 123.1(8)
C48A C43A N9 116.8(8)
C45A C44A C43A 120.0
C45A C44A H44A 120.0
C43A C44A H44A 120.0
C44A C45A C46A 120.0
C44A C45A H45A 120.0
C46A C45A H45A 120.0
C47A C46A C45A 120.0
C47A C46A H46A 120.0
C45A C46A H46A 120.0
C48A C47A C46A 120.0
C48A C47A H47A 120.0
C46A C47A H47A 120.0
C47A C48A C43A 120.0
C47A C48A H48A 120.0
C43A C48A H48A 120.0
C44B C43B C48B 120.0
C44B C43B N9 108.5(16)
C48B C43B N9 131.2(16)
C43B C44B C45B 120.0
C43B C44B H44B 120.0
C45B C44B H44B 120.0
C46B C45B C44B 120.0
C46B C45B H45B 120.0
C44B C45B H45B 120.0
C47B C46B C45B 120.0
C47B C46B H46B 120.0
C45B C46B H46B 120.0
C46B C47B C48B 120.0
C46B C47B H47B 120.0
C48B C47B H47B 120.0
C47B C48B C43B 120.0
C47B C48B H48B 120.0
C43B C48B H48B 120.0
N10 C49 N11 103.5(9)
N10 C49 Os2 138.3(8)
N11 C49 Os2 117.7(8)
N10 C50 H50A 109.5
N10 C50 H50B 109.5
H50A C50 H50B 109.5
N10 C50 H50C 109.5
H50A C50 H50C 109.5
H50B C50 H50C 109.5
C52 C51 C56 123.9(12)
C52 C51 N10 130.0(12)
C56 C51 N10 106.0(10)
C51 C52 C53 118.4(14)
C51 C52 H52 120.8
C53 C52 H52 120.8
C54 C53 C52 118.3(14)
C54 C53 H53 120.8
C52 C53 H53 120.8
C55 C54 C53 121.9(14)
C55 C54 H54 119.1
C53 C54 H54 119.1
C54 C55 C56 119.3(13)
C54 C55 H55 120.4
C56 C55 H55 120.4
C51 C56 N11 107.1(10)
C51 C56 C55 118.1(12)
N11 C56 C55 134.8(12)
C62 C57 C58 123.0(11)
C62 C57 N11 124.4(11)
C58 C57 N11 112.4(9)
C59 C58 C57 113.8(10)
C59 C58 Os2 130.3(9)
C57 C58 Os2 115.8(8)
C58 C59 C60 124.1(13)
C58 C59 H59 118.0
C60 C59 H59 118.0
C61 C60 C59 120.3(14)
C61 C60 H60 119.9
C59 C60 H60 119.9
C60 C61 C62 119.3(13)
C60 C61 H61 120.4
C62 C61 H61 120.4
C61 C62 C57 119.5(12)
C61 C62 H62 120.3
C57 C62 H62 120.3
N12 C63 C64 179.5(13)
C63 C64 H64A 109.5
C63 C64 H64B 109.5
H64A C64 H64B 109.5
C63 C64 H64C 109.5
H64A C64 H64C 109.5
H64B C64 H64C 109.5
N13 C65 C66 177.3(12)
C65 C66 H66A 109.5
C65 C66 H66B 109.5
H66A C66 H66B 109.5
C65 C66 H66C 109.5
H66A C66 H66C 109.5
H66B C66 H66C 109.5
N14 C67 C68 178.5(11)
C67 C68 H68A 109.5
C67 C68 H68B 109.5
H68A C68 H68B 109.5
C67 C68 H68C 109.5
H68A C68 H68C 109.5
H68B C68 H68C 109.5
F1 C69 F3 109.2(11)
F1 C69 F2 104.1(11)
F3 C69 F2 104.6(11)
F1 C69 S1 111.7(9)
F3 C69 S1 113.9(9)
F2 C69 S1 112.6(9)
F6 C70 F5 107.0(12)
F6 C70 F4 109.1(13)
F5 C70 F4 105.6(12)
F6 C70 S2 112.2(10)
F5 C70 S2 110.1(11)
F4 C70 S2 112.4(10)

loop_
_geom_bond_atom_site_label_1
_geom_bond_atom_site_label_2
_geom_bond_distance
Os1 C1 1.978(10)
Os1 C15 1.986(9)
Os1 C24 2.062(10)
Os1 N6 2.066(8)
Os1 N5 2.071(8)
Os1 N7 2.124(8)
Os2 C49 1.971(11)
Os2 C35 2.020(10)
Os2 C58 2.042(10)
Os2 N13 2.069(10)
Os2 N12 2.080(8)
Os2 N14 2.112(9)
S1 O2 1.422(8)
S1 O3 1.432(8)
S1 O1 1.433(8)
S1 C69 1.794(13)
S2 O5 1.421(8)
S2 O6 1.426(8)
S2 O4 1.436(8)
S2 C70 1.800(14)
F1 C69 1.308(13)
F2 C69 1.337(14)
F3 C69 1.311(13)
F4 C70 1.325(15)
F5 C70 1.324(15)
F6 C70 1.320(14)
N1 C3 1.375(11)
N1 C1 1.405(11)
N1 C2 1.471(11)
N2 C8 1.378(11)
N2 C1 1.412(11)
N2 C9 1.420(11)
N3 C15 1.358(12)
N3 C17 1.398(12)
N3 C16 1.424(12)
N4 C15 1.383(12)
N4 C22 1.392(11)
N4 C23 1.407(12)
N5 C29 1.126(12)
N6 C31 1.135(11)
N7 C33 1.099(12)
N8 C35 1.373(11)
N8 C37 1.396(11)
N8 C36 1.475(12)
N9 C42 1.381(11)
N9 C35 1.385(11)
N9 C43B 1.431(13)
N9 C43A 1.456(10)
N10 C49 1.378(13)
N10 C51 1.426(14)
N10 C50 1.465(13)
N11 C56 1.382(14)
N11 C49 1.394(12)
N11 C57 1.419(13)
N12 C63 1.148(11)
N13 C65 1.164(13)
N14 C67 1.147(13)
C2 H2A 0.9800
C2 H2B 0.9800
C2 H2C 0.9800
C3 C4 1.380(12)
C3 C8 1.404(13)
C4 C5 1.381(14)
C4 H4 0.9500
C5 C6 1.415(14)
C5 H5 0.9500
C6 C7 1.368(13)
C6 H6 0.9500
C7 C8 1.381(13)
C7 H7 0.9500
C9 C10 1.379(14)
C9 C14 1.417(15)
C10 C11 1.388(14)
C10 H10 0.9500
C11 C12 1.378(17)
C11 H11 0.9500
C12 C13 1.360(17)
C12 H12 0.9500
C13 C14 1.405(14)
C13 H13 0.9500
C14 H14 0.9500
C16 H16A 0.9800
C16 H16B 0.9800
C16 H16C 0.9800
C17 C22 1.380(14)
C17 C18 1.393(14)
C18 C19 1.393(16)
C18 H18 0.9500
C19 C20 1.385(16)
C19 H19 0.9500
C20 C21 1.377(15)
C20 H20 0.9500
C21 C22 1.380(13)
C21 H21 0.9500
C23 C28 1.348(14)
C23 C24 1.422(12)
C24 C25 1.406(14)
C25 C26 1.383(14)
C25 H25 0.9500
C26 C27 1.395(15)
C26 H26 0.9500
C27 C28 1.400(15)
C27 H27 0.9500
C28 H28 0.9500
C29 C30 1.479(15)
C30 H30A 0.9800
C30 H30B 0.9800
C30 H30C 0.9800
C31 C32 1.473(13)
C32 H32A 0.9800
C32 H32B 0.9800
C32 H32C 0.9800
C33 C34 1.483(14)
C34 H34A 0.9800
C34 H34B 0.9800
C34 H34C 0.9800
C36 H36A 0.9800
C36 H36B 0.9800
C36 H36C 0.9800
C37 C42 1.377(13)
C37 C38 1.393(12)
C38 C39 1.370(14)
C38 H38 0.9500
C39 C40 1.389(14)
C39 H39 0.9500
C40 C41 1.382(14)
C40 H40 0.9500
C41 C42 1.373(13)
C41 H41 0.9500
C43A C44A 1.3900
C43A C48A 1.3900
C44A C45A 1.3900
C44A H44A 0.9500
C45A C46A 1.3900
C45A H45A 0.9500
C46A C47A 1.3900
C46A H46A 0.9500
C47A C48A 1.3900
C47A H47A 0.9500
C48A H48A 0.9500
C43B C44B 1.3900
C43B C48B 1.3900
C44B C45B 1.3900
C44B H44B 0.9500
C45B C46B 1.3900
C45B H45B 0.9500
C46B C47B 1.3900
C46B H46B 0.9500
C47B C48B 1.3900
C47B H47B 0.9500
C48B H48B 0.9500
C50 H50A 0.9800
C50 H50B 0.9800
C50 H50C 0.9800
C51 C52 1.336(16)
C51 C56 1.378(15)
C52 C53 1.412(18)
C52 H52 0.9500
C53 C54 1.38(2)
C53 H53 0.9500
C54 C55 1.371(17)
C54 H54 0.9500
C55 C56 1.385(15)
C55 H55 0.9500
C57 C62 1.395(14)
C57 C58 1.410(15)
C58 C59 1.380(14)
C59 C60 1.391(16)
C59 H59 0.9500
C60 C61 1.350(18)
C60 H60 0.9500
C61 C62 1.384(17)
C61 H61 0.9500
C62 H62 0.9500
C63 C64 1.460(13)
C64 H64A 0.9800
C64 H64B 0.9800
C64 H64C 0.9800
C65 C66 1.448(15)
C66 H66A 0.9800
C66 H66B 0.9800
C66 H66C 0.9800
C67 C68 1.450(15)
C68 H68A 0.9800
C68 H68B 0.9800
C68 H68C 0.9800
